data_4313116
loop_
_publ_author_name
'Sheldon G. Shore'
'Ewan J. M. Hamilton'
'Adam N. Bridges'
'Joseph Bausch'
'Jeanette A. Krause-Bauer'
'Danan Dou'
'Jianping Liu'
'Shengming Liu'
'Bin Du'
'Heather Hall'
'Edward A. Meyers'
'Karl E. Vermillion'

_publ_section_title
;
 The Solid State Structure of [B10H11]- and Its Dynamic NMR Spectra in
 Solution
;
_journal_name_full 'Inorganic Chemistry'
_journal_page_first 1175
_journal_page_last 1186
_journal_paper_doi 10.1021/ic020540s
_journal_volume 42
_journal_year 2003
_chemical_formula_sum 'C20 H31 B10 P'
_chemical_formula_weight 410.52
_chemical_name_systematic
;
  ?
;
_space_group_IT_number 4
_symmetry_cell_setting monoclinic
_symmetry_space_group_name_Hall 'P 2yb'
_symmetry_space_group_name_H-M 'P 1 21 1'
_atom_sites_solution_hydrogens geom
_atom_sites_solution_primary direct
_atom_sites_solution_secondary difmap
_audit_creation_method SHELXL-97
_cell_angle_alpha 90.00
_cell_angle_beta 112.433(10)
_cell_angle_gamma 90.00
_cell_formula_units_Z 4
_cell_length_a 11.7122(10)
_cell_length_b 15.2306(10)
_cell_length_c 15.0457(10)
_cell_measurement_reflns_used '10 frames'
_cell_measurement_temperature 193(2)
_cell_volume 2480.8(4)
_computing_cell_refinement 'DENZO (Otwinowsky & Minor, 1997)'
_computing_data_collection 'COLLECT (Nonius, 1999)'
_computing_data_reduction 'DENZO (Otwinowsky & Minor, 1997)'
_computing_structure_refinement 'SHELXL-97 (Sheldrick, 1997)'
_computing_structure_solution 'SHELXS-97 (Sheldrick, 1990)'
_diffrn_ambient_temperature 193(2)
_diffrn_measured_fraction_theta_full 0.999
_diffrn_measured_fraction_theta_max 0.999
_diffrn_measurement_device_type 'Nonius KappaCCD'
_diffrn_measurement_method 'omega at 55/-55'
_diffrn_radiation_monochromator graphite
_diffrn_radiation_source 'fine-focus sealed tube'
_diffrn_radiation_type MoK\a
_diffrn_radiation_wavelength 0.71073
_diffrn_reflns_av_R_equivalents 0.0292
_diffrn_reflns_av_sigmaI/netI 0.0398
_diffrn_reflns_limit_h_max 13
_diffrn_reflns_limit_h_min -13
_diffrn_reflns_limit_k_max 18
_diffrn_reflns_limit_k_min -18
_diffrn_reflns_limit_l_max 17
_diffrn_reflns_limit_l_min -17
_diffrn_reflns_number 17255
_diffrn_reflns_theta_full 25.03
_diffrn_reflns_theta_max 25.03
_diffrn_reflns_theta_min 2.31
_exptl_absorpt_coefficient_mu 0.117
_exptl_absorpt_correction_type none
_exptl_crystal_colour colorless
_exptl_crystal_density_diffrn 1.099
_exptl_crystal_density_method 'not measured'
_exptl_crystal_description chunk
_exptl_crystal_F_000 864
_exptl_crystal_size_max 0.31
_exptl_crystal_size_mid 0.27
_exptl_crystal_size_min 0.19
_refine_diff_density_max 0.178
_refine_diff_density_min -0.202
_refine_diff_density_rms 0.036
_refine_ls_abs_structure_details 'Flack H D (1983), Acta Cryst. A39, 876-881'
_refine_ls_abs_structure_Flack 0.34(7)
_refine_ls_extinction_method none
_refine_ls_goodness_of_fit_ref 1.029
_refine_ls_hydrogen_treatment mixed
_refine_ls_matrix_type full
_refine_ls_number_parameters 648
_refine_ls_number_reflns 8743
_refine_ls_number_restraints 1
_refine_ls_restrained_S_all 1.029
_refine_ls_R_factor_all 0.0593
_refine_ls_R_factor_gt 0.0461
_refine_ls_shift/su_max 0.016
_refine_ls_shift/su_mean 0.001
_refine_ls_structure_factor_coef Fsqd
_refine_ls_weighting_details 'calc w=1/[\s^2^(Fo^2^)+(0.0511P)^2^+0.9017P] where P=(Fo^2^+2Fc^2^)/3'
_refine_ls_weighting_scheme calc
_refine_ls_wR_factor_gt 0.1098
_refine_ls_wR_factor_ref 0.1164
_reflns_number_gt 7385
_reflns_number_total 8743
_reflns_threshold_expression >2sigma(I)
_cod_data_source_file ic020540s_7.cif
_cod_data_source_block '[PPh3(Et)][B10H11]at193K'
_cod_depositor_comments
;
The following automatic conversions were performed:

'_symmetry_cell_setting' value 'Monoclinic' changed to 'monoclinic'
according to the built-in table from CIF Core dictionary named
'cif_core.dic' version 2.4.1 from 2010-06-29.

Automatic conversion script
Id: cif_fix_values 1646 2011-03-28 12:23:43Z adriana 
;
_cod_original_cell_volume 2480.8(3)
_cod_database_code 4313116

loop_
_symmetry_equiv_pos_as_xyz
'x, y, z'
'-x, y+1/2, -z'

loop_
_atom_site_label
_atom_site_type_symbol
_atom_site_fract_x
_atom_site_fract_y
_atom_site_fract_z
_atom_site_U_iso_or_equiv
_atom_site_adp_type
_atom_site_occupancy
_atom_site_symmetry_multiplicity
_atom_site_calc_flag
_atom_site_refinement_flags
_atom_site_disorder_assembly
_atom_site_disorder_group
P1 P 0.74568(6) 0.16203(4) 0.09668(4) 0.03979(17) Uani 1 1 d . . .
P2 P 1.26927(6) 0.34323(4) 0.59114(4) 0.03855(16) Uani 1 1 d . . .
B11 B 0.8640(5) 0.7641(4) -0.0765(4) 0.0864(13) Uani 1 1 d . . .
B12 B 0.7972(5) 0.8355(3) -0.0209(3) 0.0758(11) Uani 1 1 d . . .
B13 B 0.7097(4) 0.7400(3) -0.0930(3) 0.0789(12) Uani 1 1 d . . .
B14 B 0.8484(4) 0.6659(3) -0.0178(3) 0.0714(10) Uani 1 1 d . . .
B15 B 0.9253(3) 0.7645(2) 0.0494(3) 0.0592(9) Uani 1 1 d . . .
B16 B 0.6703(3) 0.7827(3) 0.0031(3) 0.0679(10) Uani 1 1 d . . .
B17 B 0.7082(3) 0.6664(3) -0.0002(3) 0.0641(9) Uani 1 1 d . . .
B18 B 0.8531(3) 0.6866(3) 0.0997(3) 0.0645(10) Uani 1 1 d . . .
B19 B 0.8188(3) 0.8036(2) 0.0984(3) 0.0567(9) Uani 1 1 d . . .
B110 B 0.7200(4) 0.7216(3) 0.1019(3) 0.0750(11) Uani 1 1 d . . .
B21 B 0.8686(5) 0.2154(4) -0.3814(3) 0.0942(15) Uani 1 1 d . . .
B22 B 0.7589(4) 0.1562(3) -0.4701(3) 0.0701(10) Uani 1 1 d . . .
B23 B 0.7093(4) 0.2432(3) -0.4103(3) 0.0800(12) Uani 1 1 d . . .
B24 B 0.8279(3) 0.3187(3) -0.4348(3) 0.0766(12) Uani 1 1 d . . .
B25 B 0.8703(3) 0.2285(2) -0.4934(2) 0.0529(8) Uani 1 1 d . . .
B26 B 0.6175(4) 0.2133(3) -0.5308(3) 0.0663(10) Uani 1 1 d . . .
B27 B 0.6660(3) 0.3278(3) -0.4985(4) 0.0682(10) Uani 1 1 d . . .
B28 B 0.7733(4) 0.3115(2) -0.5647(3) 0.0638(10) Uani 1 1 d . . .
B29 B 0.7262(3) 0.2007(2) -0.5869(2) 0.0526(8) Uani 1 1 d . . .
B210 B 0.6243(4) 0.2840(4) -0.6123(3) 0.0734(11) Uani 1 1 d . . .
C111 C 0.7125(2) 0.13655(16) -0.02711(17) 0.0401(6) Uani 1 1 d . . .
C112 C 0.5902(2) 0.12518(18) -0.08903(18) 0.0467(6) Uani 1 1 d . . .
H112 H 0.5260 0.1293 -0.0653 0.056 Uiso 1 1 calc . . .
C113 C 0.5621(3) 0.10777(19) -0.1857(2) 0.0559(7) Uani 1 1 d . . .
H113 H 0.4787 0.0995 -0.2283 0.067 Uiso 1 1 calc . . .
C114 C 0.6557(3) 0.1026(2) -0.2196(2) 0.0579(8) Uani 1 1 d . . .
H114 H 0.6368 0.0896 -0.2855 0.069 Uiso 1 1 calc . . .
C115 C 0.7770(3) 0.1162(2) -0.1585(2) 0.0602(8) Uani 1 1 d . . .
H115 H 0.8407 0.1150 -0.1829 0.072 Uiso 1 1 calc . . .
C116 C 0.8056(2) 0.13155(19) -0.06276(18) 0.0492(7) Uani 1 1 d . . .
H116 H 0.8893 0.1388 -0.0206 0.059 Uiso 1 1 calc . . .
C121 C 0.7389(2) 0.27837(18) 0.10944(19) 0.0462(6) Uani 1 1 d . . .
C122 C 0.7982(3) 0.3333(2) 0.0669(2) 0.0594(7) Uani 1 1 d . . .
H122 H 0.8422 0.3091 0.0312 0.071 Uiso 1 1 calc . . .
C123 C 0.7928(4) 0.4233(2) 0.0769(2) 0.0726(10) Uani 1 1 d . . .
H123 H 0.8335 0.4613 0.0484 0.087 Uiso 1 1 calc . . .
C124 C 0.7276(4) 0.4575(2) 0.1289(3) 0.0769(11) Uani 1 1 d . . .
H124 H 0.7224 0.5194 0.1347 0.092 Uiso 1 1 calc . . .
C125 C 0.6710(4) 0.4039(2) 0.1717(3) 0.0780(10) Uani 1 1 d . . .
H125 H 0.6288 0.4284 0.2086 0.094 Uiso 1 1 calc . . .
C126 C 0.6746(3) 0.3150(2) 0.1617(2) 0.0651(8) Uani 1 1 d . . .
H126 H 0.6331 0.2778 0.1904 0.078 Uiso 1 1 calc . . .
C131 C 0.8968(2) 0.12440(16) 0.17117(17) 0.0400(6) Uani 1 1 d . . .
C132 C 0.9674(3) 0.17255(19) 0.25204(19) 0.0547(7) Uani 1 1 d . . .
H132 H 0.9374 0.2267 0.2659 0.066 Uiso 1 1 calc . . .
C133 C 1.0820(3) 0.1409(2) 0.3123(2) 0.0622(8) Uani 1 1 d . . .
H133 H 1.1311 0.1741 0.3670 0.075 Uiso 1 1 calc . . .
C134 C 1.1247(3) 0.0625(2) 0.2937(2) 0.0598(8) Uani 1 1 d . . .
H134 H 1.2033 0.0415 0.3354 0.072 Uiso 1 1 calc . . .
C135 C 1.0543(2) 0.0134(2) 0.2145(2) 0.0530(7) Uani 1 1 d . . .
H135 H 1.0843 -0.0414 0.2024 0.064 Uiso 1 1 calc . . .
C136 C 0.9407(2) 0.04384(18) 0.15278(19) 0.0457(6) Uani 1 1 d . . .
H136 H 0.8925 0.0102 0.0981 0.055 Uiso 1 1 calc . . .
C11 C 0.6320(2) 0.10968(19) 0.13259(18) 0.0482(7) Uani 1 1 d . . .
H11A H 0.6532 0.1208 0.2019 0.058 Uiso 1 1 calc . . .
H11B H 0.5504 0.1367 0.0968 0.058 Uiso 1 1 calc . . .
C12 C 0.6223(3) 0.01055(19) 0.1149(2) 0.0549(7) Uani 1 1 d . . .
H12A H 0.5595 -0.0139 0.1362 0.082 Uiso 1 1 calc . . .
H12B H 0.7023 -0.0169 0.1512 0.082 Uiso 1 1 calc . . .
H12C H 0.5989 -0.0010 0.0462 0.082 Uiso 1 1 calc . . .
C211 C 1.2258(2) 0.37613(16) 0.46878(17) 0.0386(6) Uani 1 1 d . . .
C212 C 1.1013(3) 0.38746(17) 0.4110(2) 0.0506(7) Uani 1 1 d . . .
H212 H 1.0400 0.3809 0.4375 0.061 Uiso 1 1 calc . . .
C213 C 1.0676(3) 0.4083(2) 0.3150(2) 0.0668(9) Uani 1 1 d . . .
H213 H 0.9829 0.4167 0.2757 0.080 Uiso 1 1 calc . . .
C214 C 1.1560(4) 0.4170(2) 0.2759(2) 0.0752(10) Uani 1 1 d . . .
H214 H 1.1321 0.4318 0.2099 0.090 Uiso 1 1 calc . . .
C215 C 1.2780(4) 0.4041(2) 0.3319(2) 0.0680(9) Uani 1 1 d . . .
H215 H 1.3380 0.4090 0.3039 0.082 Uiso 1 1 calc . . .
C216 C 1.3154(3) 0.38414(18) 0.4289(2) 0.0509(7) Uani 1 1 d . . .
H216 H 1.4004 0.3760 0.4675 0.061 Uiso 1 1 calc . . .
C221 C 1.4160(2) 0.38975(16) 0.66385(17) 0.0408(6) Uani 1 1 d . . .
C222 C 1.4436(2) 0.47666(18) 0.6498(2) 0.0476(6) Uani 1 1 d . . .
H222 H 1.3884 0.5097 0.5975 0.057 Uiso 1 1 calc . . .
C223 C 1.5522(3) 0.5143(2) 0.7127(2) 0.0602(8) Uani 1 1 d . . .
H223 H 1.5708 0.5736 0.7038 0.072 Uiso 1 1 calc . . .
C224 C 1.6324(3) 0.4666(2) 0.7875(2) 0.0618(8) Uani 1 1 d . . .
H224 H 1.7061 0.4932 0.8307 0.074 Uiso 1 1 calc . . .
C225 C 1.6072(3) 0.3801(2) 0.8008(2) 0.0655(8) Uani 1 1 d . . .
H225 H 1.6645 0.3469 0.8518 0.079 Uiso 1 1 calc . . .
C226 C 1.4980(2) 0.34177(19) 0.73959(19) 0.0525(7) Uani 1 1 d . . .
H226 H 1.4794 0.2828 0.7496 0.063 Uiso 1 1 calc . . .
C231 C 1.2805(2) 0.22536(18) 0.59606(17) 0.0450(7) Uani 1 1 d . . .
C232 C 1.3575(3) 0.18487(18) 0.55727(19) 0.0533(7) Uani 1 1 d . . .
H232 H 1.4053 0.2198 0.5321 0.064 Uiso 1 1 calc . . .
C233 C 1.3654(3) 0.0942(2) 0.5549(2) 0.0664(9) Uani 1 1 d . . .
H233 H 1.4196 0.0668 0.5298 0.080 Uiso 1 1 calc . . .
C234 C 1.2939(3) 0.0446(2) 0.5893(3) 0.0746(10) Uani 1 1 d . . .
H234 H 1.2977 -0.0175 0.5863 0.089 Uiso 1 1 calc . . .
C235 C 1.2174(3) 0.0820(2) 0.6276(3) 0.0747(11) Uani 1 1 d . . .
H235 H 1.1692 0.0458 0.6512 0.090 Uiso 1 1 calc . . .
C236 C 1.2093(3) 0.1756(2) 0.6326(2) 0.0601(8) Uani 1 1 d . . .
H236 H 1.1572 0.2025 0.6599 0.072 Uiso 1 1 calc . . .
C21 C 1.1546(2) 0.37874(19) 0.6352(2) 0.0511(7) Uani 1 1 d . . .
H21A H 1.0754 0.3496 0.5973 0.061 Uiso 1 1 calc . . .
H21B H 1.1796 0.3594 0.7028 0.061 Uiso 1 1 calc . . .
C22 C 1.1343(3) 0.4773(2) 0.6305(2) 0.0633(8) Uani 1 1 d . . .
H22A H 1.0694 0.4916 0.6542 0.095 Uiso 1 1 calc . . .
H22B H 1.1093 0.4971 0.5638 0.095 Uiso 1 1 calc . . .
H22C H 1.2112 0.5067 0.6705 0.095 Uiso 1 1 calc . . .
H11 H 0.929(4) 0.768(3) -0.119(3) 0.121(14) Uiso 1 1 d . . .
H12 H 0.774(5) 0.896(3) -0.027(3) 0.15(2) Uiso 1 1 d . . .
H13 H 0.637(3) 0.724(2) -0.167(3) 0.084(10) Uiso 1 1 d . . .
H14 H 0.883(4) 0.601(3) -0.039(3) 0.107(13) Uiso 1 1 d . . .
H15 H 1.018(3) 0.783(2) 0.087(2) 0.078(10) Uiso 1 1 d . . .
H16 H 0.592(4) 0.819(3) -0.016(3) 0.110(13) Uiso 1 1 d . . .
H17 H 0.650(3) 0.602(2) -0.024(2) 0.068(9) Uiso 1 1 d . . .
H18 H 0.912(2) 0.6442(18) 0.1527(19) 0.052(7) Uiso 1 1 d . . .
H19 H 0.849(2) 0.856(2) 0.1611(19) 0.063(8) Uiso 1 1 d . . .
H110 H 0.691(3) 0.696(3) 0.171(3) 0.103(12) Uiso 1 1 d . . .
H11A H 0.879(3) 0.717(2) -0.034(2) 0.056(9) Uiso 1 1 d . . .
H21 H 0.922(7) 0.190(6) -0.323(5) 0.24(3) Uiso 1 1 d . . .
H22 H 0.758(4) 0.089(3) -0.459(3) 0.106(13) Uiso 1 1 d . . .
H23 H 0.683(3) 0.249(2) -0.347(2) 0.070(9) Uiso 1 1 d . . .
H24 H 0.878(3) 0.382(2) -0.408(2) 0.094(11) Uiso 1 1 d . . .
H25 H 0.959(3) 0.216(2) -0.504(2) 0.066(8) Uiso 1 1 d . . .
H26 H 0.526(4) 0.187(3) -0.543(3) 0.121(14) Uiso 1 1 d . . .
H27 H 0.615(3) 0.394(2) -0.485(2) 0.076(9) Uiso 1 1 d . . .
H28 H 0.801(3) 0.354(3) -0.609(2) 0.089(11) Uiso 1 1 d . . .
H29 H 0.730(3) 0.150(2) -0.644(2) 0.070(8) Uiso 1 1 d . . .
H210 H 0.546(3) 0.312(3) -0.688(3) 0.101(12) Uiso 1 1 d . . .
H21A H 0.655(6) 0.323(5) -0.567(4) 0.17(3) Uiso 1 1 d . . .

loop_
_atom_site_aniso_label
_atom_site_aniso_U_11
_atom_site_aniso_U_22
_atom_site_aniso_U_33
_atom_site_aniso_U_23
_atom_site_aniso_U_13
_atom_site_aniso_U_12
P1 0.0418(3) 0.0381(4) 0.0367(3) 0.0017(3) 0.0119(3) 0.0012(3)
P2 0.0386(3) 0.0342(3) 0.0413(4) -0.0005(3) 0.0134(3) -0.0038(3)
B11 0.120(4) 0.084(3) 0.072(3) 0.006(2) 0.056(3) -0.001(3)
B12 0.118(3) 0.049(2) 0.054(2) 0.0033(18) 0.026(2) -0.001(2)
B13 0.077(3) 0.099(3) 0.048(2) -0.003(2) 0.0095(19) 0.010(2)
B14 0.067(2) 0.063(3) 0.087(3) -0.012(2) 0.032(2) -0.009(2)
B15 0.055(2) 0.054(2) 0.074(2) -0.0116(17) 0.0316(18) -0.0093(16)
B16 0.0460(19) 0.071(2) 0.077(3) -0.018(2) 0.0129(18) 0.0097(18)
B17 0.0497(18) 0.058(2) 0.066(2) -0.0081(18) 0.0021(16) -0.0019(17)
B18 0.057(2) 0.067(2) 0.056(2) 0.0072(18) 0.0056(17) -0.0161(18)
B19 0.0544(19) 0.066(2) 0.0527(19) -0.0140(16) 0.0237(16) -0.0077(16)
B110 0.074(3) 0.077(3) 0.074(2) -0.004(2) 0.029(2) -0.009(2)
B21 0.091(3) 0.129(4) 0.055(2) 0.005(3) 0.020(2) 0.010(3)
B22 0.096(3) 0.051(2) 0.065(2) 0.0080(18) 0.033(2) -0.008(2)
B23 0.090(3) 0.100(3) 0.063(2) -0.011(2) 0.045(2) -0.011(3)
B24 0.053(2) 0.081(3) 0.099(3) -0.046(2) 0.032(2) -0.0171(19)
B25 0.0551(19) 0.0491(18) 0.0515(18) -0.0025(15) 0.0171(15) 0.0048(16)
B26 0.066(2) 0.069(2) 0.072(2) -0.0189(19) 0.0355(19) -0.0262(19)
B27 0.054(2) 0.056(2) 0.104(3) -0.009(2) 0.041(2) -0.0059(17)
B28 0.056(2) 0.0475(19) 0.097(3) 0.0151(19) 0.039(2) 0.0068(16)
B29 0.060(2) 0.0474(18) 0.0487(18) -0.0079(15) 0.0192(16) -0.0021(15)
B210 0.058(2) 0.093(3) 0.068(3) 0.007(3) 0.023(2) 0.016(2)
C111 0.0443(14) 0.0343(14) 0.0385(13) 0.0039(11) 0.0124(11) 0.0018(11)
C112 0.0458(15) 0.0487(15) 0.0423(15) 0.0024(12) 0.0131(12) 0.0008(12)
C113 0.0606(18) 0.0487(17) 0.0439(16) 0.0006(13) 0.0037(14) 0.0001(14)
C114 0.075(2) 0.0559(18) 0.0386(15) -0.0053(13) 0.0170(15) 0.0032(15)
C115 0.0639(19) 0.068(2) 0.0543(17) -0.0009(15) 0.0288(15) -0.0019(15)
C116 0.0488(15) 0.0534(17) 0.0436(15) -0.0009(13) 0.0157(12) -0.0041(13)
C121 0.0512(15) 0.0369(14) 0.0415(14) 0.0015(12) 0.0074(12) 0.0026(12)
C122 0.081(2) 0.0424(17) 0.0498(16) 0.0063(13) 0.0187(15) 0.0055(16)
C123 0.095(3) 0.055(2) 0.0508(18) 0.0089(16) 0.0088(18) -0.0145(18)
C124 0.105(3) 0.0437(19) 0.063(2) -0.0005(16) 0.012(2) 0.0102(18)
C125 0.102(3) 0.0516(19) 0.075(2) -0.0139(16) 0.027(2) 0.0082(18)
C126 0.074(2) 0.0534(18) 0.070(2) -0.0142(15) 0.0293(17) 0.0024(15)
C131 0.0398(13) 0.0386(14) 0.0411(14) 0.0064(11) 0.0148(11) -0.0028(11)
C132 0.0562(16) 0.0478(17) 0.0495(15) -0.0014(13) 0.0082(13) -0.0014(14)
C133 0.0527(16) 0.065(2) 0.0498(16) 0.0047(15) -0.0016(14) -0.0075(15)
C134 0.0384(15) 0.077(2) 0.0557(18) 0.0162(16) 0.0092(14) 0.0031(15)
C135 0.0466(15) 0.0584(18) 0.0582(17) 0.0110(15) 0.0247(14) 0.0096(14)
C136 0.0440(14) 0.0472(16) 0.0490(15) 0.0005(12) 0.0214(12) -0.0017(12)
C11 0.0413(14) 0.0609(18) 0.0430(14) 0.0048(12) 0.0167(12) -0.0020(12)
C12 0.0558(16) 0.0508(17) 0.0617(17) 0.0080(14) 0.0264(14) -0.0076(14)
C211 0.0426(14) 0.0340(13) 0.0395(13) -0.0003(11) 0.0160(12) 0.0016(11)
C212 0.0486(16) 0.0456(16) 0.0518(17) 0.0008(13) 0.0126(13) 0.0010(13)
C213 0.067(2) 0.069(2) 0.0482(18) 0.0035(15) 0.0032(16) 0.0040(16)
C214 0.105(3) 0.063(2) 0.0471(18) 0.0083(16) 0.0171(19) 0.004(2)
C215 0.104(3) 0.0564(19) 0.060(2) 0.0060(15) 0.050(2) 0.0002(18)
C216 0.0535(16) 0.0469(16) 0.0561(17) 0.0019(13) 0.0252(14) 0.0006(13)
C221 0.0377(13) 0.0396(15) 0.0436(14) -0.0049(11) 0.0138(12) -0.0014(11)
C222 0.0436(15) 0.0415(15) 0.0557(16) -0.0021(12) 0.0169(13) -0.0069(12)
C223 0.0526(16) 0.0508(17) 0.078(2) -0.0091(16) 0.0254(16) -0.0139(15)
C224 0.0375(15) 0.073(2) 0.070(2) -0.0207(17) 0.0144(15) -0.0096(15)
C225 0.0479(17) 0.069(2) 0.0604(18) -0.0084(16) -0.0012(14) 0.0053(15)
C226 0.0549(16) 0.0426(15) 0.0501(15) -0.0033(13) 0.0090(13) -0.0022(14)
C231 0.0459(15) 0.0345(14) 0.0395(14) 0.0035(11) -0.0005(12) -0.0083(12)
C232 0.0672(18) 0.0372(15) 0.0511(15) -0.0065(12) 0.0175(14) 0.0013(13)
C233 0.083(2) 0.0446(17) 0.0585(18) -0.0034(14) 0.0124(17) 0.0048(16)
C234 0.074(2) 0.053(2) 0.073(2) -0.0071(17) 0.0011(19) -0.0046(17)
C235 0.063(2) 0.061(2) 0.081(2) 0.0239(19) 0.0067(19) -0.0213(17)
C236 0.0460(15) 0.0543(19) 0.0684(18) 0.0184(15) 0.0088(13) -0.0108(13)
C21 0.0445(15) 0.0580(17) 0.0585(16) -0.0121(14) 0.0284(13) -0.0114(13)
C22 0.0614(19) 0.0589(19) 0.082(2) -0.0197(16) 0.0413(17) 0.0001(15)

loop_
_atom_type_symbol
_atom_type_description
_atom_type_scat_dispersion_real
_atom_type_scat_dispersion_imag
_atom_type_scat_source
C C 0.0033 0.0016 'International Tables Vol C Tables 4.2.6.8 and 6.1.1.4'
H H 0.0000 0.0000 'International Tables Vol C Tables 4.2.6.8 and 6.1.1.4'
B B 0.0013 0.0007 'International Tables Vol C Tables 4.2.6.8 and 6.1.1.4'
P P 0.1023 0.0942 'International Tables Vol C Tables 4.2.6.8 and 6.1.1.4'

loop_
_geom_angle_atom_site_label_1
_geom_angle_atom_site_label_2
_geom_angle_atom_site_label_3
_geom_angle
_geom_angle_site_symmetry_1
_geom_angle_site_symmetry_3
_geom_angle_publ_flag
C121 P1 C131 108.89(12) . . ?
C121 P1 C111 108.97(12) . . ?
C131 P1 C111 110.59(12) . . ?
C121 P1 C11 109.79(13) . . ?
C131 P1 C11 109.74(11) . . ?
C111 P1 C11 108.85(12) . . ?
C211 P2 C21 109.72(13) . . ?
C211 P2 C221 110.38(12) . . ?
C21 P2 C221 109.51(12) . . ?
C211 P2 C231 108.07(12) . . ?
C21 P2 C231 109.82(13) . . ?
C221 P2 C231 109.33(11) . . ?
B12 B11 B15 63.2(2) . . ?
B12 B11 B13 64.6(3) . . ?
B15 B11 B13 97.4(3) . . ?
B12 B11 B14 97.9(3) . . ?
B15 B11 B14 62.9(3) . . ?
B13 B11 B14 66.6(3) . . ?
B12 B11 H11 138(2) . . ?
B15 B11 H11 120(2) . . ?
B13 B11 H11 141(2) . . ?
B14 B11 H11 122(2) . . ?
B12 B11 H11A 98.7(19) . . ?
B15 B11 H11A 50(2) . . ?
B13 B11 H11A 82(2) . . ?
B14 B11 H11A 17(2) . . ?
H11 B11 H11A 115(3) . . ?
B11 B12 B19 113.5(3) . . ?
B11 B12 B15 58.9(3) . . ?
B19 B12 B15 59.0(2) . . ?
B11 B12 B16 111.6(3) . . ?
B19 B12 B16 59.9(2) . . ?
B15 B12 B16 100.0(3) . . ?
B11 B12 B13 58.6(3) . . ?
B19 B12 B13 102.0(3) . . ?
B15 B12 B13 91.3(3) . . ?
B16 B12 B13 58.0(2) . . ?
B11 B12 H12 136(3) . . ?
B19 B12 H12 107(3) . . ?
B15 B12 H12 140(3) . . ?
B16 B12 H12 103(3) . . ?
B13 B12 H12 128(3) . . ?
B11 B13 B17 109.5(3) . . ?
B11 B13 B16 112.0(3) . . ?
B17 B13 B16 61.3(2) . . ?
B11 B13 B12 56.8(3) . . ?
B17 B13 B12 101.6(2) . . ?
B16 B13 B12 60.3(2) . . ?
B11 B13 B14 57.1(2) . . ?
B17 B13 B14 55.9(2) . . ?
B16 B13 B14 99.0(2) . . ?
B12 B13 B14 87.9(3) . . ?
B11 B13 H13 121.8(18) . . ?
B17 B13 H13 113.6(18) . . ?
B16 B13 H13 122.2(18) . . ?
B12 B13 H13 140.5(18) . . ?
B14 B13 H13 126.4(18) . . ?
B17 B14 B18 61.7(2) . . ?
B17 B14 B11 110.4(3) . . ?
B18 B14 B11 112.0(3) . . ?
B17 B14 B15 101.7(3) . . ?
B18 B14 B15 59.0(2) . . ?
B11 B14 B15 57.8(3) . . ?
B17 B14 B13 57.7(2) . . ?
B18 B14 B13 100.2(3) . . ?
B11 B14 B13 56.3(3) . . ?
B15 B14 B13 88.4(3) . . ?
B17 B14 H14 119(2) . . ?
B18 B14 H14 123(2) . . ?
B11 B14 H14 118(2) . . ?
B15 B14 H14 134(2) . . ?
B13 B14 H14 129.5(19) . . ?
B17 B14 H11A 121(2) . . ?
B18 B14 H11A 104(2) . . ?
B11 B14 H11A 17(2) . . ?
B15 B14 H11A 46(2) . . ?
B13 B14 H11A 72(2) . . ?
H14 B14 H11A 116(3) . . ?
B11 B15 B19 112.8(3) . . ?
B11 B15 B18 113.0(3) . . ?
B19 B15 B18 61.7(2) . . ?
B11 B15 B12 57.8(3) . . ?
B19 B15 B12 59.3(2) . . ?
B18 B15 B12 102.8(3) . . ?
B11 B15 B14 59.3(3) . . ?
B19 B15 B14 103.2(2) . . ?
B18 B15 B14 58.6(2) . . ?
B12 B15 B14 92.5(3) . . ?
B11 B15 H15 119.4(18) . . ?
B19 B15 H15 115.9(18) . . ?
B18 B15 H15 120.6(18) . . ?
B12 B15 H15 127.3(18) . . ?
B14 B15 H15 134.1(18) . . ?
B11 B15 H11A 31.9(16) . . ?
B19 B15 H11A 117.7(14) . . ?
B18 B15 H11A 87.3(17) . . ?
B12 B15 H11A 80.3(14) . . ?
B14 B15 H11A 29.1(17) . . ?
H15 B15 H11A 126(2) . . ?
B110 B16 B13 114.1(3) . . ?
B110 B16 B19 59.1(2) . . ?
B13 B16 B19 103.7(3) . . ?
B110 B16 B17 58.4(2) . . ?
B13 B16 B17 59.3(2) . . ?
B19 B16 B17 91.3(2) . . ?
B110 B16 B12 112.8(3) . . ?
B13 B16 B12 61.7(3) . . ?
B19 B16 B12 58.4(2) . . ?
B17 B16 B12 101.2(3) . . ?
B110 B16 H16 122(2) . . ?
B13 B16 H16 117(2) . . ?
B19 B16 H16 128(2) . . ?
B17 B16 H16 137(2) . . ?
B12 B16 H16 115(2) . . ?
B110 B17 B14 112.1(3) . . ?
B110 B17 B13 111.7(3) . . ?
B14 B17 B13 66.4(3) . . ?
B110 B17 B18 56.1(2) . . ?
B14 B17 B18 59.6(2) . . ?
B13 B17 B18 104.7(3) . . ?
B110 B17 B16 55.8(2) . . ?
B14 B17 B16 104.9(3) . . ?
B13 B17 B16 59.4(2) . . ?
B18 B17 B16 88.4(2) . . ?
B110 B17 H17 121.6(15) . . ?
B14 B17 H17 114.8(15) . . ?
B13 B17 H17 117.7(15) . . ?
B18 B17 H17 130.4(15) . . ?
B16 B17 H17 134.4(14) . . ?
B110 B18 B14 113.9(3) . . ?
B110 B18 B15 113.4(3) . . ?
B14 B18 B15 62.3(2) . . ?
B110 B18 B17 58.8(2) . . ?
B14 B18 B17 58.7(2) . . ?
B15 B18 B17 101.9(3) . . ?
B110 B18 B19 58.8(2) . . ?
B14 B18 B19 103.9(3) . . ?
B15 B18 B19 59.0(2) . . ?
B17 B18 B19 91.4(2) . . ?
B110 B18 H18 122.0(14) . . ?
B14 B18 H18 114.0(14) . . ?
B15 B18 H18 116.7(14) . . ?
B17 B18 H18 131.2(15) . . ?
B19 B18 H18 133.2(15) . . ?
B110 B19 B15 110.9(3) . . ?
B110 B19 B12 113.0(3) . . ?
B15 B19 B12 61.7(2) . . ?
B110 B19 B16 56.1(2) . . ?
B15 B19 B16 103.1(2) . . ?
B12 B19 B16 61.7(2) . . ?
B110 B19 B18 55.8(2) . . ?
B15 B19 B18 59.3(2) . . ?
B12 B19 B18 102.8(3) . . ?
B16 B19 B18 88.7(2) . . ?
B110 B19 H19 117.9(14) . . ?
B15 B19 H19 120.7(13) . . ?
B12 B19 H19 120.4(14) . . ?
B16 B19 H19 131.2(14) . . ?
B18 B19 H19 130.6(14) . . ?
B18 B110 B16 99.9(3) . . ?
B18 B110 B17 65.1(2) . . ?
B16 B110 B17 65.8(2) . . ?
B18 B110 B19 65.4(2) . . ?
B16 B110 B19 64.8(2) . . ?
B17 B110 B19 98.9(3) . . ?
B18 B110 H110 117.7(17) . . ?
B16 B110 H110 142.3(17) . . ?
B17 B110 H110 128.8(17) . . ?
B19 B110 H110 130.1(17) . . ?
B25 B21 B22 65.2(2) . . ?
B25 B21 B24 62.9(2) . . ?
B22 B21 B24 97.1(3) . . ?
B25 B21 B23 97.8(3) . . ?
B22 B21 B23 62.3(3) . . ?
B24 B21 B23 66.5(3) . . ?
B25 B21 H21 136(5) . . ?
B22 B21 H21 123(5) . . ?
B24 B21 H21 139(5) . . ?
B23 B21 H21 125(5) . . ?
B21 B22 B26 114.6(3) . . ?
B21 B22 B29 112.5(3) . . ?
B26 B22 B29 60.1(2) . . ?
B21 B22 B23 61.1(3) . . ?
B26 B22 B23 59.2(2) . . ?
B29 B22 B23 102.8(3) . . ?
B21 B22 B25 57.2(2) . . ?
B26 B22 B25 101.4(2) . . ?
B29 B22 B25 59.06(19) . . ?
B23 B22 B25 92.4(3) . . ?
B21 B22 H22 116(2) . . ?
B26 B22 H22 120(2) . . ?
B29 B22 H22 122(2) . . ?
B23 B22 H22 128(2) . . ?
B25 B22 H22 133(2) . . ?
B26 B23 B27 62.3(2) . . ?
B26 B23 B21 110.8(3) . . ?
B27 B23 B21 109.0(3) . . ?
B26 B23 B22 59.5(2) . . ?
B27 B23 B22 102.3(3) . . ?
B21 B23 B22 56.6(3) . . ?
B26 B23 B24 99.0(3) . . ?
B27 B23 B24 56.7(2) . . ?
B21 B23 B24 55.6(3) . . ?
B22 B23 B24 87.2(2) . . ?
B26 B23 H23 129.5(16) . . ?
B27 B23 H23 119.4(16) . . ?
B21 B23 H23 114.3(16) . . ?
B22 B23 H23 136.5(16) . . ?
B24 B23 H23 124.7(16) . . ?
B21 B24 B27 111.5(3) . . ?
B21 B24 B25 57.4(2) . . ?
B27 B24 B25 103.4(3) . . ?
B21 B24 B28 111.2(3) . . ?
B27 B24 B28 63.7(2) . . ?
B25 B24 B28 58.4(2) . . ?
B21 B24 B23 57.9(3) . . ?
B27 B24 B23 57.0(2) . . ?
B25 B24 B23 89.5(3) . . ?
B28 B24 B23 100.6(2) . . ?
B21 B24 H24 126.5(18) . . ?
B27 B24 H24 115.8(18) . . ?
B25 B24 H24 128.8(18) . . ?
B28 B24 H24 111.2(18) . . ?
B23 B24 H24 139.1(18) . . ?
B21 B25 B28 116.0(3) . . ?
B21 B25 B29 112.7(3) . . ?
B28 B25 B29 59.7(2) . . ?
B21 B25 B24 59.8(3) . . ?
B28 B25 B24 61.1(2) . . ?
B29 B25 B24 102.3(2) . . ?
B21 B25 B22 57.6(2) . . ?
B28 B25 B22 101.9(2) . . ?
B29 B25 B22 58.89(19) . . ?
B24 B25 B22 90.9(3) . . ?
B21 B25 H25 118.6(15) . . ?
B28 B25 H25 117.0(15) . . ?
B29 B25 H25 119.5(15) . . ?
B24 B25 H25 130.0(15) . . ?
B22 B25 H25 133.0(16) . . ?
B210 B26 B23 114.0(3) . . ?
B210 B26 B22 113.5(3) . . ?
B23 B26 B22 61.3(2) . . ?
B210 B26 B29 58.4(2) . . ?
B23 B26 B29 104.3(3) . . ?
B22 B26 B29 60.0(2) . . ?
B210 B26 B27 58.8(3) . . ?
B23 B26 B27 58.9(2) . . ?
B22 B26 B27 101.2(3) . . ?
B29 B26 B27 91.3(2) . . ?
B210 B26 H26 115(2) . . ?
B23 B26 H26 116(2) . . ?
B22 B26 H26 125(2) . . ?
B29 B26 H26 135(2) . . ?
B27 B26 H26 125(2) . . ?
B210 B27 B24 110.2(3) . . ?
B210 B27 B23 110.6(3) . . ?
B24 B27 B23 66.3(3) . . ?
B210 B27 B26 55.2(2) . . ?
B24 B27 B26 103.1(3) . . ?
B23 B27 B26 58.8(2) . . ?
B210 B27 B28 54.6(2) . . ?
B24 B27 B28 59.1(2) . . ?
B23 B27 B28 103.8(3) . . ?
B26 B27 B28 86.4(2) . . ?
B210 B27 H27 120.7(14) . . ?
B24 B27 H27 117.6(15) . . ?
B23 B27 H27 119.3(15) . . ?
B26 B27 H27 134.4(15) . . ?
B28 B27 H27 131.2(15) . . ?
B210 B27 H21A 20(4) . . ?
B24 B27 H21A 104(4) . . ?
B23 B27 H21A 127(4) . . ?
B26 B27 H21A 75(4) . . ?
B28 B27 H21A 45(4) . . ?
H27 B27 H21A 111(4) . . ?
B210 B28 B25 114.0(3) . . ?
B210 B28 B29 58.6(2) . . ?
B25 B28 B29 60.9(2) . . ?
B210 B28 B24 111.1(3) . . ?
B25 B28 B24 60.5(2) . . ?
B29 B28 B24 102.6(3) . . ?
B210 B28 B27 57.6(3) . . ?
B25 B28 B27 100.2(3) . . ?
B29 B28 B27 90.2(2) . . ?
B24 B28 B27 57.2(2) . . ?
B210 B28 H28 113.7(18) . . ?
B25 B28 H28 122.4(19) . . ?
B29 B28 H28 127(2) . . ?
B24 B28 H28 125.0(19) . . ?
B27 B28 H28 132.3(19) . . ?
B210 B28 H21A 31(3) . . ?
B25 B28 H21A 121(3) . . ?
B29 B28 H21A 83(3) . . ?
B24 B28 H21A 88(3) . . ?
B27 B28 H21A 31(3) . . ?
H28 B28 H21A 117(3) . . ?
B210 B29 B28 57.7(2) . . ?
B210 B29 B22 112.1(3) . . ?
B28 B29 B22 104.0(3) . . ?
B210 B29 B26 57.0(2) . . ?
B28 B29 B26 92.0(2) . . ?
B22 B29 B26 59.9(2) . . ?
B210 B29 B25 112.0(3) . . ?
B28 B29 B25 59.4(2) . . ?
B22 B29 B25 62.0(2) . . ?
B26 B29 B25 103.4(2) . . ?
B210 B29 H29 123.6(14) . . ?
B28 B29 H29 132.7(15) . . ?
B22 B29 H29 114.7(15) . . ?
B26 B29 H29 130.4(14) . . ?
B25 B29 H29 116.8(14) . . ?
B26 B210 B28 100.6(3) . . ?
B26 B210 B29 64.7(3) . . ?
B28 B210 B29 63.7(2) . . ?
B26 B210 B27 65.9(3) . . ?
B28 B210 B27 67.8(3) . . ?
B29 B210 B27 99.2(3) . . ?
B26 B210 H210 133.1(18) . . ?
B28 B210 H210 126.4(18) . . ?
B29 B210 H210 133.3(18) . . ?
B27 B210 H210 127.4(18) . . ?
B26 B210 H21A 89(5) . . ?
B28 B210 H21A 56(4) . . ?
B29 B210 H21A 107(4) . . ?
B27 B210 H21A 23(5) . . ?
H210 B210 H21A 115(5) . . ?
C116 C111 C112 119.6(2) . . ?
C116 C111 P1 121.44(19) . . ?
C112 C111 P1 118.89(19) . . ?
C111 C112 C113 119.9(2) . . ?
C111 C112 H112 120.1 . . ?
C113 C112 H112 120.1 . . ?
C114 C113 C112 119.7(3) . . ?
C114 C113 H113 120.2 . . ?
C112 C113 H113 120.2 . . ?
C113 C114 C115 120.4(3) . . ?
C113 C114 H114 119.8 . . ?
C115 C114 H114 119.8 . . ?
C116 C115 C114 120.2(3) . . ?
C116 C115 H115 119.9 . . ?
C114 C115 H115 119.9 . . ?
C115 C116 C111 120.2(2) . . ?
C115 C116 H116 119.9 . . ?
C111 C116 H116 119.9 . . ?
C122 C121 C126 119.4(3) . . ?
C122 C121 P1 119.8(2) . . ?
C126 C121 P1 120.8(2) . . ?
C123 C122 C121 119.7(3) . . ?
C123 C122 H122 120.1 . . ?
C121 C122 H122 120.1 . . ?
C122 C123 C124 119.5(3) . . ?
C122 C123 H123 120.3 . . ?
C124 C123 H123 120.3 . . ?
C125 C124 C123 120.9(3) . . ?
C125 C124 H124 119.5 . . ?
C123 C124 H124 119.5 . . ?
C124 C125 C126 120.2(4) . . ?
C124 C125 H125 119.9 . . ?
C126 C125 H125 119.9 . . ?
C125 C126 C121 120.2(3) . . ?
C125 C126 H126 119.9 . . ?
C121 C126 H126 119.9 . . ?
C132 C131 C136 119.7(2) . . ?
C132 C131 P1 119.6(2) . . ?
C136 C131 P1 120.48(19) . . ?
C133 C132 C131 119.5(3) . . ?
C133 C132 H132 120.3 . . ?
C131 C132 H132 120.3 . . ?
C134 C133 C132 120.6(3) . . ?
C134 C133 H133 119.7 . . ?
C132 C133 H133 119.7 . . ?
C133 C134 C135 120.4(3) . . ?
C133 C134 H134 119.8 . . ?
C135 C134 H134 119.8 . . ?
C136 C135 C134 120.2(3) . . ?
C136 C135 H135 119.9 . . ?
C134 C135 H135 119.9 . . ?
C135 C136 C131 119.6(3) . . ?
C135 C136 H136 120.2 . . ?
C131 C136 H136 120.2 . . ?
C12 C11 P1 113.52(19) . . ?
C12 C11 H11A 108.9 . . ?
P1 C11 H11A 108.9 . . ?
C12 C11 H11B 108.9 . . ?
P1 C11 H11B 108.9 . . ?
H11A C11 H11B 107.7 . . ?
C11 C12 H12A 109.5 . . ?
C11 C12 H12B 109.5 . . ?
H12A C12 H12B 109.5 . . ?
C11 C12 H12C 109.5 . . ?
H12A C12 H12C 109.5 . . ?
H12B C12 H12C 109.5 . . ?
C212 C211 C216 119.9(2) . . ?
C212 C211 P2 119.83(19) . . ?
C216 C211 P2 120.09(19) . . ?
C213 C212 C211 119.6(3) . . ?
C213 C212 H212 120.2 . . ?
C211 C212 H212 120.2 . . ?
C214 C213 C212 120.5(3) . . ?
C214 C213 H213 119.8 . . ?
C212 C213 H213 119.8 . . ?
C215 C214 C213 120.1(3) . . ?
C215 C214 H214 120.0 . . ?
C213 C214 H214 120.0 . . ?
C214 C215 C216 121.0(3) . . ?
C214 C215 H215 119.5 . . ?
C216 C215 H215 119.5 . . ?
C215 C216 C211 118.8(3) . . ?
C215 C216 H216 120.6 . . ?
C211 C216 H216 120.6 . . ?
C226 C221 C222 119.7(2) . . ?
C226 C221 P2 119.7(2) . . ?
C222 C221 P2 120.3(2) . . ?
C223 C222 C221 119.6(3) . . ?
C223 C222 H222 120.2 . . ?
C221 C222 H222 120.2 . . ?
C224 C223 C222 120.3(3) . . ?
C224 C223 H223 119.8 . . ?
C222 C223 H223 119.8 . . ?
C223 C224 C225 120.5(3) . . ?
C223 C224 H224 119.7 . . ?
C225 C224 H224 119.7 . . ?
C224 C225 C226 119.9(3) . . ?
C224 C225 H225 120.0 . . ?
C226 C225 H225 120.0 . . ?
C221 C226 C225 119.9(3) . . ?
C221 C226 H226 120.1 . . ?
C225 C226 H226 120.1 . . ?
C236 C231 C232 120.5(3) . . ?
C236 C231 P2 121.1(2) . . ?
C232 C231 P2 118.3(2) . . ?
C233 C232 C231 120.8(3) . . ?
C233 C232 H232 119.6 . . ?
C231 C232 H232 119.6 . . ?
C234 C233 C232 119.0(3) . . ?
C234 C233 H233 120.5 . . ?
C232 C233 H233 120.5 . . ?
C235 C234 C233 121.8(3) . . ?
C235 C234 H234 119.1 . . ?
C233 C234 H234 119.1 . . ?
C234 C235 C236 120.3(3) . . ?
C234 C235 H235 119.8 . . ?
C236 C235 H235 119.8 . . ?
C231 C236 C235 117.5(3) . . ?
C231 C236 H236 121.3 . . ?
C235 C236 H236 121.3 . . ?
C22 C21 P2 114.04(19) . . ?
C22 C21 H21A 108.7 . . ?
P2 C21 H21A 108.7 . . ?
C22 C21 H21B 108.7 . . ?
P2 C21 H21B 108.7 . . ?
H21A C21 H21B 107.6 . . ?
C21 C22 H22A 109.5 . . ?
C21 C22 H22B 109.5 . . ?
H22A C22 H22B 109.5 . . ?
C21 C22 H22C 109.5 . . ?
H22A C22 H22C 109.5 . . ?
H22B C22 H22C 109.5 . . ?

loop_
_geom_bond_atom_site_label_1
_geom_bond_atom_site_label_2
_geom_bond_distance
_geom_bond_site_symmetry_2
_geom_bond_publ_flag
P1 C121 1.787(3) . ?
P1 C131 1.790(2) . ?
P1 C111 1.794(2) . ?
P1 C11 1.802(3) . ?
P2 C211 1.784(2) . ?
P2 C21 1.793(3) . ?
P2 C221 1.794(2) . ?
P2 C231 1.800(3) . ?
B11 B12 1.730(7) . ?
B11 B15 1.751(6) . ?
B11 B13 1.766(7) . ?
B11 B14 1.780(7) . ?
B11 H11 1.16(5) . ?
B11 H11A 0.93(4) . ?
B12 B19 1.782(5) . ?
B12 B15 1.825(6) . ?
B12 B16 1.843(6) . ?
B12 B13 1.868(7) . ?
B12 H12 0.95(5) . ?
B13 B17 1.796(6) . ?
B13 B16 1.798(6) . ?
B13 B14 1.947(6) . ?
B13 H13 1.14(3) . ?
B14 B17 1.760(5) . ?
B14 B18 1.776(6) . ?
B14 B15 1.841(6) . ?
B14 H14 1.15(4) . ?
B14 H11A 0.93(4) . ?
B15 B19 1.777(5) . ?
B15 B18 1.783(5) . ?
B15 H15 1.05(3) . ?
B15 H11A 1.36(3) . ?
B16 B110 1.660(6) . ?
B16 B19 1.811(5) . ?
B16 B17 1.831(5) . ?
B16 H16 1.02(4) . ?
B17 B110 1.711(6) . ?
B17 B18 1.813(5) . ?
B17 H17 1.17(3) . ?
B18 B110 1.660(6) . ?
B18 B19 1.825(6) . ?
B18 H18 1.05(3) . ?
B19 B110 1.717(6) . ?
B19 H19 1.18(3) . ?
B110 H110 1.28(4) . ?
B21 B25 1.705(6) . ?
B21 B22 1.713(7) . ?
B21 B24 1.749(8) . ?
B21 B23 1.797(7) . ?
B21 H21 0.95(7) . ?
B22 B26 1.783(6) . ?
B22 B29 1.784(5) . ?
B22 B23 1.816(6) . ?
B22 B25 1.841(5) . ?
B22 H22 1.04(4) . ?
B23 B26 1.778(6) . ?
B23 B27 1.780(7) . ?
B23 B24 1.944(6) . ?
B23 H23 1.11(3) . ?
B24 B27 1.774(6) . ?
B24 B25 1.802(5) . ?
B24 B28 1.813(6) . ?
B24 H24 1.12(4) . ?
B25 B28 1.762(5) . ?
B25 B29 1.787(5) . ?
B25 H25 1.12(3) . ?
B26 B210 1.657(6) . ?
B26 B29 1.787(5) . ?
B26 B27 1.842(5) . ?
B26 H26 1.09(4) . ?
B27 B210 1.726(8) . ?
B27 B28 1.894(5) . ?
B27 H27 1.23(3) . ?
B27 H21A 0.99(6) . ?
B28 B210 1.667(6) . ?
B28 B29 1.767(5) . ?
B28 H28 1.07(4) . ?
B28 H21A 1.38(7) . ?
B29 B210 1.683(6) . ?
B29 H29 1.17(3) . ?
B210 H210 1.23(4) . ?
B210 H21A 0.86(6) . ?
C111 C116 1.389(4) . ?
C111 C112 1.389(4) . ?
C112 C113 1.389(4) . ?
C112 H112 0.9500 . ?
C113 C114 1.376(4) . ?
C113 H113 0.9500 . ?
C114 C115 1.382(4) . ?
C114 H114 0.9500 . ?
C115 C116 1.368(4) . ?
C115 H115 0.9500 . ?
C116 H116 0.9500 . ?
C121 C122 1.389(4) . ?
C121 C126 1.396(4) . ?
C122 C123 1.383(5) . ?
C122 H122 0.9500 . ?
C123 C124 1.387(5) . ?
C123 H123 0.9500 . ?
C124 C125 1.359(5) . ?
C124 H124 0.9500 . ?
C125 C126 1.365(5) . ?
C125 H125 0.9500 . ?
C126 H126 0.9500 . ?
C131 C132 1.391(4) . ?
C131 C136 1.398(4) . ?
C132 C133 1.388(4) . ?
C132 H132 0.9500 . ?
C133 C134 1.365(5) . ?
C133 H133 0.9500 . ?
C134 C135 1.381(4) . ?
C134 H134 0.9500 . ?
C135 C136 1.380(4) . ?
C135 H135 0.9500 . ?
C136 H136 0.9500 . ?
C11 C12 1.530(4) . ?
C11 H11A 0.9900 . ?
C11 H11B 0.9900 . ?
C12 H12A 0.9800 . ?
C12 H12B 0.9800 . ?
C12 H12C 0.9800 . ?
C211 C212 1.394(4) . ?
C211 C216 1.400(3) . ?
C212 C213 1.381(4) . ?
C212 H212 0.9500 . ?
C213 C214 1.378(5) . ?
C213 H213 0.9500 . ?
C214 C215 1.368(5) . ?
C214 H214 0.9500 . ?
C215 C216 1.388(4) . ?
C215 H215 0.9500 . ?
C216 H216 0.9500 . ?
C221 C226 1.385(4) . ?
C221 C222 1.398(4) . ?
C222 C223 1.387(4) . ?
C222 H222 0.9500 . ?
C223 C224 1.368(5) . ?
C223 H223 0.9500 . ?
C224 C225 1.382(5) . ?
C224 H224 0.9500 . ?
C225 C226 1.388(4) . ?
C225 H225 0.9500 . ?
C226 H226 0.9500 . ?
C231 C236 1.386(4) . ?
C231 C232 1.392(4) . ?
C232 C233 1.386(4) . ?
C232 H232 0.9500 . ?
C233 C234 1.366(5) . ?
C233 H233 0.9500 . ?
C234 C235 1.361(5) . ?
C234 H234 0.9500 . ?
C235 C236 1.433(5) . ?
C235 H235 0.9500 . ?
C236 H236 0.9500 . ?
C21 C22 1.517(4) . ?
C21 H21A 0.9900 . ?
C21 H21B 0.9900 . ?
C22 H22A 0.9800 . ?
C22 H22B 0.9800 . ?
C22 H22C 0.9800 . ?
